data_4068732
loop_
_publ_author_name
'Berding, Joris'
'Lutz, Martin'
'Spek, Anthony L.'
'Bouwman, Elisabeth'

_publ_section_title
;
 Synthesis of Novel Chelating Benzimidazole-Based Carbenes and Their
 Nickel(II) Complexes: Activity in the Kumada Coupling Reaction
;
_journal_issue 6
_journal_name_full Organometallics
_journal_page_first 1845
_journal_paper_doi 10.1021/om8010596
_journal_volume 28
_journal_year 2009
_chemical_formula_moiety 'C20 H22 Br2 N4 Ni'
_chemical_formula_sum 'C20 H22 Br2 N4 Ni'
_chemical_formula_weight 536.95
_chemical_name_systematic
; 
 ? 
;
_space_group_IT_number 14
_symmetry_cell_setting monoclinic
_symmetry_space_group_name_Hall '-P 2ybc'
_symmetry_space_group_name_H-M 'P 1 21/c 1'
_atom_sites_solution_hydrogens difmap
_atom_sites_solution_primary heavy
_atom_sites_solution_secondary difmap
_audit_creation_method SHELXL-97
_cell_angle_alpha 90.00
_cell_angle_beta 106.392(1)
_cell_angle_gamma 90.00
_cell_formula_units_Z 4
_cell_length_a 10.00749(19)
_cell_length_b 14.1631(2)
_cell_length_c 15.0239(2)
_cell_measurement_reflns_used 16163
_cell_measurement_temperature 150(2)
_cell_measurement_theta_max 27.50
_cell_measurement_theta_min 2.02
_cell_volume 2042.89(6)
_computing_cell_refinement Peakref
_computing_data_collection 'Nonius COLLECT'
_computing_data_reduction 'EvalCCD, Sadabs'
_computing_structure_refinement 'SHELXL-97 (Sheldrick, 1997)'
_computing_structure_solution 'DIRDIF-99 (Beurskens et al., 1999)'
_diffrn_ambient_temperature 150(2)
_diffrn_measured_fraction_theta_full 1.000
_diffrn_measured_fraction_theta_max 1.000
_diffrn_measurement_device_type 'Nonius KappaCCD'
_diffrn_measurement_method '\f and \w scans'
_diffrn_radiation_monochromator graphite
_diffrn_radiation_source 'rotating anode'
_diffrn_radiation_type MoK\a
_diffrn_radiation_wavelength 0.71073
_diffrn_reflns_av_R_equivalents 0.0443
_diffrn_reflns_av_sigmaI/netI 0.0297
_diffrn_reflns_limit_h_max 12
_diffrn_reflns_limit_h_min -12
_diffrn_reflns_limit_k_max 18
_diffrn_reflns_limit_k_min -18
_diffrn_reflns_limit_l_max 19
_diffrn_reflns_limit_l_min -19
_diffrn_reflns_number 34303
_diffrn_reflns_theta_full 27.50
_diffrn_reflns_theta_max 27.50
_diffrn_reflns_theta_min 2.02
_exptl_absorpt_coefficient_mu 4.874
_exptl_absorpt_correction_T_max 0.8189
_exptl_absorpt_correction_T_min 0.1192
_exptl_absorpt_correction_type analytical
_exptl_crystal_colour yellow
_exptl_crystal_density_diffrn 1.746
_exptl_crystal_density_method 'not measured'
_exptl_crystal_description needle
_exptl_crystal_F_000 1072
_exptl_crystal_size_max 0.66
_exptl_crystal_size_mid 0.12
_exptl_crystal_size_min 0.06
_refine_diff_density_max 1.459
_refine_diff_density_min -1.253
_refine_diff_density_rms 0.114
_refine_ls_extinction_method none
_refine_ls_goodness_of_fit_ref 1.140
_refine_ls_hydrogen_treatment constr
_refine_ls_matrix_type full
_refine_ls_number_parameters 246
_refine_ls_number_reflns 4693
_refine_ls_number_restraints 0
_refine_ls_restrained_S_all 1.140
_refine_ls_R_factor_all 0.0686
_refine_ls_R_factor_gt 0.0514
_refine_ls_shift/su_max 0.012
_refine_ls_shift/su_mean 0.000
_refine_ls_structure_factor_coef Fsqd
_refine_ls_weighting_details 'calc w=1/[\s^2^(Fo^2^)+(0.0203P)^2^+11.0547P] where P=(Fo^2^+2Fc^2^)/3'
_refine_ls_weighting_scheme calc
_refine_ls_wR_factor_gt 0.1023
_refine_ls_wR_factor_ref 0.1085
_reflns_number_gt 3792
_reflns_number_total 4693
_reflns_threshold_expression I>2\s(I)
_cod_data_source_file om8010596_si_002.cif
_cod_data_source_block s3800a
_cod_original_sg_symbol_H-M 'P 21/c'
_cod_database_code 4068732

loop_
_symmetry_equiv_pos_as_xyz
'x, y, z'
'-x, y+1/2, -z+1/2'
'-x, -y, -z'
'x, -y-1/2, z-1/2'

loop_
_atom_site_label
_atom_site_type_symbol
_atom_site_fract_x
_atom_site_fract_y
_atom_site_fract_z
_atom_site_U_iso_or_equiv
_atom_site_adp_type
_atom_site_occupancy
_atom_site_symmetry_multiplicity
_atom_site_calc_flag
_atom_site_refinement_flags
Br1 Br 0.68286(6) 0.11164(4) 0.65203(4) 0.03906(15) Uani 1 1 d .
Br2 Br 0.93379(6) 0.17683(4) 0.85020(4) 0.04229(16) Uani 1 1 d .
Ni1 Ni 0.75756(6) 0.25125(4) 0.73570(4) 0.02498(15) Uani 1 1 d .
N11 N 0.6702(4) 0.3454(3) 0.5616(3) 0.0263(8) Uani 1 1 d .
N13 N 0.4944(4) 0.3202(3) 0.6153(3) 0.0259(8) Uani 1 1 d .
N21 N 0.8909(4) 0.4304(3) 0.8094(3) 0.0295(9) Uani 1 1 d .
N23 N 0.7108(4) 0.3953(3) 0.8561(3) 0.0224(8) Uani 1 1 d .
C12 C 0.6337(5) 0.3120(3) 0.6357(3) 0.0256(10) Uani 1 1 d .
C14 C 0.4397(5) 0.3563(3) 0.5258(3) 0.0270(10) Uani 1 1 d .
C15 C 0.3036(5) 0.3719(4) 0.4715(4) 0.0348(12) Uani 1 1 d .
H15 H 0.2259 0.3619 0.4949 0.042 Uiso 1 1 calc R
C16 C 0.2878(6) 0.4026(4) 0.3820(4) 0.0420(14) Uani 1 1 d .
H16 H 0.1966 0.4132 0.3425 0.050 Uiso 1 1 calc R
C17 C 0.4013(6) 0.4185(4) 0.3479(4) 0.0385(13) Uani 1 1 d .
H17 H 0.3855 0.4397 0.2858 0.046 Uiso 1 1 calc R
C18 C 0.5369(5) 0.4043(3) 0.4021(4) 0.0311(11) Uani 1 1 d .
H18 H 0.6148 0.4161 0.3793 0.037 Uiso 1 1 calc R
C19 C 0.5522(5) 0.3720(3) 0.4913(3) 0.0259(10) Uani 1 1 d .
C110 C 0.8106(6) 0.3455(5) 0.5522(4) 0.0436(14) Uani 1 1 d .
H11A H 0.8486 0.4097 0.5618 0.065 Uiso 1 1 calc R
H11B H 0.8086 0.3239 0.4899 0.065 Uiso 1 1 calc R
H11C H 0.8694 0.3031 0.5986 0.065 Uiso 1 1 calc R
C22 C 0.7910(5) 0.3635(3) 0.8025(3) 0.0242(9) Uani 1 1 d .
C24 C 0.7614(5) 0.4814(3) 0.8972(3) 0.0269(10) Uani 1 1 d .
C25 C 0.7172(6) 0.5398(4) 0.9575(4) 0.0367(12) Uani 1 1 d .
H25 H 0.6371 0.5252 0.9769 0.044 Uiso 1 1 calc R
C26 C 0.7944(7) 0.6195(4) 0.9878(4) 0.0461(15) Uani 1 1 d .
H26 H 0.7685 0.6603 1.0303 0.055 Uiso 1 1 calc R
C27 C 0.9081(7) 0.6417(4) 0.9581(4) 0.0458(15) Uani 1 1 d .
H27 H 0.9577 0.6981 0.9802 0.055 Uiso 1 1 calc R
C28 C 0.9536(6) 0.5854(4) 0.8973(4) 0.0405(13) Uani 1 1 d .
H28 H 1.0328 0.6010 0.8772 0.049 Uiso 1 1 calc R
C29 C 0.8749(6) 0.5038(4) 0.8672(3) 0.0322(11) Uani 1 1 d .
C210 C 1.0090(6) 0.4233(5) 0.7710(4) 0.0457(15) Uani 1 1 d .
H21A H 1.0199 0.3576 0.7538 0.068 Uiso 1 1 calc R
H21B H 1.0939 0.4440 0.8175 0.068 Uiso 1 1 calc R
H21C H 0.9926 0.4635 0.7159 0.068 Uiso 1 1 calc R
C31 C 0.4132(6) 0.2953(5) 0.6784(4) 0.0423(14) Uani 1 1 d .
H31A H 0.4568 0.2408 0.7172 0.051 Uiso 1 1 calc R
H31B H 0.3178 0.2769 0.6425 0.051 Uiso 1 1 calc R
C32 C 0.4064(7) 0.3838(5) 0.7434(4) 0.0510(16) Uani 1 1 d .
H32A H 0.4622 0.4358 0.7281 0.061 Uiso 1 1 calc R
H32B H 0.3086 0.4057 0.7284 0.061 Uiso 1 1 calc R
C33 C 0.4568(6) 0.3657(5) 0.8448(4) 0.0472(15) Uani 1 1 d .
H33A H 0.4428 0.4237 0.8779 0.057 Uiso 1 1 calc R
H33B H 0.3987 0.3154 0.8606 0.057 Uiso 1 1 calc R
C34 C 0.6047(5) 0.3374(4) 0.8797(4) 0.0346(12) Uani 1 1 d .
H34A H 0.6282 0.3341 0.9482 0.041 Uiso 1 1 calc R
H34B H 0.6129 0.2725 0.8572 0.041 Uiso 1 1 calc R

loop_
_atom_site_aniso_label
_atom_site_aniso_U_11
_atom_site_aniso_U_22
_atom_site_aniso_U_33
_atom_site_aniso_U_23
_atom_site_aniso_U_13
_atom_site_aniso_U_12
Br1 0.0476(3) 0.0256(2) 0.0382(3) -0.0068(2) 0.0029(2) 0.0048(2)
Br2 0.0398(3) 0.0531(3) 0.0292(3) -0.0034(2) 0.0020(2) 0.0216(3)
Ni1 0.0245(3) 0.0276(3) 0.0224(3) -0.0042(2) 0.0057(2) 0.0056(2)
N11 0.025(2) 0.026(2) 0.028(2) -0.0008(16) 0.0072(17) 0.0018(16)
N13 0.025(2) 0.027(2) 0.025(2) -0.0030(17) 0.0056(16) 0.0022(16)
N21 0.020(2) 0.041(2) 0.029(2) 0.0029(18) 0.0084(17) -0.0059(17)
N23 0.0238(19) 0.0200(18) 0.0235(19) -0.0033(15) 0.0068(15) -0.0020(15)
C12 0.026(2) 0.021(2) 0.026(2) -0.0068(19) 0.0015(19) 0.0024(19)
C14 0.026(2) 0.023(2) 0.030(2) -0.0022(19) 0.005(2) 0.0005(19)
C15 0.024(2) 0.035(3) 0.042(3) 0.006(2) 0.003(2) 0.001(2)
C16 0.031(3) 0.037(3) 0.048(3) 0.014(3) -0.006(2) -0.001(2)
C17 0.046(3) 0.028(3) 0.033(3) 0.007(2) -0.004(2) -0.004(2)
C18 0.033(3) 0.023(2) 0.037(3) 0.002(2) 0.009(2) -0.002(2)
C19 0.029(2) 0.018(2) 0.028(2) -0.0019(18) 0.005(2) 0.0012(18)
C110 0.031(3) 0.059(4) 0.044(3) -0.002(3) 0.014(2) 0.004(3)
C22 0.022(2) 0.028(2) 0.022(2) -0.0001(18) 0.0046(18) 0.0017(18)
C24 0.032(3) 0.021(2) 0.023(2) 0.0012(18) 0.0004(19) -0.0001(19)
C25 0.052(3) 0.025(2) 0.030(3) -0.005(2) 0.008(2) 0.002(2)
C26 0.067(4) 0.032(3) 0.035(3) -0.006(2) 0.009(3) -0.004(3)
C27 0.061(4) 0.030(3) 0.035(3) -0.005(2) -0.005(3) -0.013(3)
C28 0.039(3) 0.042(3) 0.036(3) 0.007(2) 0.003(2) -0.014(2)
C29 0.037(3) 0.031(3) 0.022(2) 0.001(2) -0.002(2) -0.007(2)
C210 0.032(3) 0.069(4) 0.041(3) -0.003(3) 0.019(3) -0.007(3)
C31 0.031(3) 0.063(4) 0.036(3) 0.006(3) 0.015(2) 0.002(3)
C32 0.058(4) 0.046(3) 0.060(4) 0.013(3) 0.034(3) 0.019(3)
C33 0.048(4) 0.045(3) 0.055(4) -0.005(3) 0.025(3) 0.000(3)
C34 0.037(3) 0.036(3) 0.037(3) -0.006(2) 0.021(2) -0.009(2)

loop_
_atom_type_symbol
_atom_type_description
_atom_type_scat_dispersion_real
_atom_type_scat_dispersion_imag
_atom_type_scat_source
C C 0.0033 0.0016 'International Tables Vol C Tables 4.2.6.8 and 6.1.1.4'
H H 0.0000 0.0000 'International Tables Vol C Tables 4.2.6.8 and 6.1.1.4'
Br Br -0.2901 2.4595 'International Tables Vol C Tables 4.2.6.8 and 6.1.1.4'
N N 0.0061 0.0033 'International Tables Vol C Tables 4.2.6.8 and 6.1.1.4'
Ni Ni 0.3393 1.1124 'International Tables Vol C Tables 4.2.6.8 and 6.1.1.4'

loop_
_geom_angle_atom_site_label_1
_geom_angle_atom_site_label_2
_geom_angle_atom_site_label_3
_geom_angle
C22 Ni1 C12 91.0(2)
C22 Ni1 Br2 90.28(14)
C12 Ni1 Br2 172.61(15)
C22 Ni1 Br1 171.96(15)
C12 Ni1 Br1 85.32(14)
Br2 Ni1 Br1 94.26(3)
C12 N11 C19 110.5(4)
C12 N11 C110 125.1(4)
C19 N11 C110 124.1(4)
C12 N13 C14 110.5(4)
C12 N13 C31 124.3(4)
C14 N13 C31 125.2(4)
C22 N21 C29 110.9(4)
C22 N21 C210 125.6(5)
C29 N21 C210 123.2(4)
C22 N23 C24 110.4(4)
C22 N23 C34 123.1(4)
C24 N23 C34 125.5(4)
N13 C12 N11 106.6(4)
N13 C12 Ni1 129.3(4)
N11 C12 Ni1 123.5(3)
C19 C14 C15 121.3(5)
C19 C14 N13 106.3(4)
C15 C14 N13 132.4(5)
C16 C15 C14 116.4(5)
C16 C15 H15 121.8
C14 C15 H15 121.8
C15 C16 C17 122.0(5)
C15 C16 H16 119.0
C17 C16 H16 119.0
C18 C17 C16 121.7(5)
C18 C17 H17 119.1
C16 C17 H17 119.1
C19 C18 C17 116.1(5)
C19 C18 H18 122.0
C17 C18 H18 122.0
C18 C19 C14 122.5(5)
C18 C19 N11 131.4(5)
C14 C19 N11 106.1(4)
N11 C110 H11A 109.5
N11 C110 H11B 109.5
H11A C110 H11B 109.5
N11 C110 H11C 109.5
H11A C110 H11C 109.5
H11B C110 H11C 109.5
N21 C22 N23 105.5(4)
N21 C22 Ni1 130.8(4)
N23 C22 Ni1 123.7(3)
C29 C24 C25 121.5(5)
C29 C24 N23 106.7(4)
C25 C24 N23 131.8(5)
C26 C25 C24 117.0(6)
C26 C25 H25 121.5
C24 C25 H25 121.5
C25 C26 C27 121.5(6)
C25 C26 H26 119.2
C27 C26 H26 119.2
C26 C27 C28 122.8(5)
C26 C27 H27 118.6
C28 C27 H27 118.6
C27 C28 C29 115.4(5)
C27 C28 H28 122.3
C29 C28 H28 122.3
C24 C29 N21 106.5(4)
C24 C29 C28 121.8(5)
N21 C29 C28 131.6(5)
N21 C210 H21A 109.5
N21 C210 H21B 109.5
H21A C210 H21B 109.5
N21 C210 H21C 109.5
H21A C210 H21C 109.5
H21B C210 H21C 109.5
N13 C31 C32 109.6(5)
N13 C31 H31A 109.8
C32 C31 H31A 109.8
N13 C31 H31B 109.8
C32 C31 H31B 109.8
H31A C31 H31B 108.2
C33 C32 C31 115.4(5)
C33 C32 H32A 108.4
C31 C32 H32A 108.4
C33 C32 H32B 108.4
C31 C32 H32B 108.4
H32A C32 H32B 107.5
C34 C33 C32 115.3(5)
C34 C33 H33A 108.5
C32 C33 H33A 108.5
C34 C33 H33B 108.5
C32 C33 H33B 108.5
H33A C33 H33B 107.5
N23 C34 C33 119.0(5)
N23 C34 H34A 107.6
C33 C34 H34A 107.6
N23 C34 H34B 107.6
C33 C34 H34B 107.6
H34A C34 H34B 107.0

loop_
_geom_bond_atom_site_label_1
_geom_bond_atom_site_label_2
_geom_bond_distance
Br1 Ni1 2.3491(8)
Br2 Ni1 2.3384(8)
Ni1 C22 1.860(5)
Ni1 C12 1.867(5)
N11 C12 1.350(6)
N11 C19 1.396(6)
N11 C110 1.451(6)
N13 C12 1.346(6)
N13 C14 1.398(6)
N13 C31 1.456(6)
N21 C22 1.359(6)
N21 C29 1.392(7)
N21 C210 1.458(6)
N23 C22 1.364(6)
N23 C24 1.396(6)
N23 C34 1.463(6)
C14 C19 1.384(7)
C14 C15 1.393(7)
C15 C16 1.379(8)
C15 H15 0.9500
C16 C17 1.391(8)
C16 H16 0.9500
C17 C18 1.386(7)
C17 H17 0.9500
C18 C19 1.383(7)
C18 H18 0.9500
C110 H11A 0.9800
C110 H11B 0.9800
C110 H11C 0.9800
C24 C29 1.371(7)
C24 C25 1.388(7)
C25 C26 1.371(8)
C25 H25 0.9500
C26 C27 1.370(9)
C26 H26 0.9500
C27 C28 1.384(9)
C27 H27 0.9500
C28 C29 1.400(7)
C28 H28 0.9500
C210 H21A 0.9800
C210 H21B 0.9800
C210 H21C 0.9800
C31 C32 1.603(9)
C31 H31A 0.9900
C31 H31B 0.9900
C32 C33 1.486(9)
C32 H32A 0.9900
C32 H32B 0.9900
C33 C34 1.478(8)
C33 H33A 0.9900
C33 H33B 0.9900
C34 H34A 0.9900
C34 H34B 0.9900

loop_
_geom_torsion_atom_site_label_1
_geom_torsion_atom_site_label_2
_geom_torsion_atom_site_label_3
_geom_torsion_atom_site_label_4
_geom_torsion
C14 N13 C12 N11 2.0(5)
C31 N13 C12 N11 -177.6(5)
C14 N13 C12 Ni1 -169.3(3)
C31 N13 C12 Ni1 11.1(7)
C19 N11 C12 N13 -2.3(5)
C110 N11 C12 N13 -176.9(5)
C19 N11 C12 Ni1 169.6(3)
C110 N11 C12 Ni1 -5.0(7)
C22 Ni1 C12 N13 -94.1(4)
Br1 Ni1 C12 N13 78.8(4)
C22 Ni1 C12 N11 95.9(4)
Br1 Ni1 C12 N11 -91.2(4)
C12 N13 C14 C19 -0.9(5)
C31 N13 C14 C19 178.7(5)
C12 N13 C14 C15 175.4(5)
C31 N13 C14 C15 -5.0(9)
C19 C14 C15 C16 0.6(8)
N13 C14 C15 C16 -175.2(5)
C14 C15 C16 C17 -0.9(8)
C15 C16 C17 C18 0.0(9)
C16 C17 C18 C19 1.0(8)
C17 C18 C19 C14 -1.3(7)
C17 C18 C19 N11 175.9(5)
C15 C14 C19 C18 0.5(7)
N13 C14 C19 C18 177.3(4)
C15 C14 C19 N11 -177.3(4)
N13 C14 C19 N11 -0.5(5)
C12 N11 C19 C18 -175.8(5)
C110 N11 C19 C18 -1.1(8)
C12 N11 C19 C14 1.8(5)
C110 N11 C19 C14 176.4(5)
C29 N21 C22 N23 0.4(5)
C210 N21 C22 N23 173.8(5)
C29 N21 C22 Ni1 179.4(4)
C210 N21 C22 Ni1 -7.1(7)
C24 N23 C22 N21 -0.6(5)
C34 N23 C22 N21 -170.0(4)
C24 N23 C22 Ni1 -179.8(3)
C34 N23 C22 Ni1 10.9(6)
C12 Ni1 C22 N21 -92.7(5)
Br2 Ni1 C22 N21 80.1(4)
C12 Ni1 C22 N23 86.2(4)
Br2 Ni1 C22 N23 -101.0(4)
C22 N23 C24 C29 0.7(5)
C34 N23 C24 C29 169.7(4)
C22 N23 C24 C25 -178.9(5)
C34 N23 C24 C25 -9.9(8)
C29 C24 C25 C26 -1.7(8)
N23 C24 C25 C26 177.8(5)
C24 C25 C26 C27 1.5(8)
C25 C26 C27 C28 -0.9(9)
C26 C27 C28 C29 0.3(8)
C25 C24 C29 N21 179.2(4)
N23 C24 C29 N21 -0.4(5)
C25 C24 C29 C28 1.3(8)
N23 C24 C29 C28 -178.4(5)
C22 N21 C29 C24 0.0(5)
C210 N21 C29 C24 -173.6(5)
C22 N21 C29 C28 177.7(5)
C210 N21 C29 C28 4.1(8)
C27 C28 C29 C24 -0.5(8)
C27 C28 C29 N21 -177.9(5)
C12 N13 C31 C32 87.0(6)
C14 N13 C31 C32 -92.5(6)
N13 C31 C32 C33 -124.0(5)
C31 C32 C33 C34 61.5(7)
C22 N23 C34 C33 -115.3(5)
C24 N23 C34 C33 77.1(6)
C32 C33 C34 N23 51.6(7)
